data_4349187
loop_
_publ_author_name
'Kindermann, Nicole'
'Schober, Anne'
'Demeshko, Serhiy'
'Lehnert, Nicolai'
'Meyer, Franc'

_publ_section_title
;
 Reductive Transformations of a Pyrazolate-Based Bioinspired
 Diiron-Dinitrosyl Complex.
;
_journal_issue 21
_journal_name_full 'Inorganic chemistry'
_journal_page_first 11538
_journal_page_last 11550
_journal_paper_doi 10.1021/acs.inorgchem.6b02080
_journal_volume 55
_journal_year 2016
_chemical_formula_moiety 'C34 H56 Fe2 N10 O2 2+, 2(C24 H20 B -), 0.5(C3 H5 N)'
_chemical_formula_sum 'C83.5 H98.5 B2 Fe2 N10.5 O2'
_chemical_formula_weight 1414.54
_space_group_crystal_system monoclinic
_space_group_IT_number 15
_space_group_name_Hall '-C 2yc'
_space_group_name_H-M_alt 'C 1 2/c 1'
_atom_sites_solution_hydrogens geom
_audit_creation_method SHELXL-2014/7
_cell_angle_alpha 90
_cell_angle_beta 95.12(3)
_cell_angle_gamma 90
_cell_formula_units_Z 4
_cell_length_a 21.485(4)
_cell_length_b 17.045(3)
_cell_length_c 21.035(4)
_cell_measurement_reflns_used 41433
_cell_measurement_temperature 133(2)
_cell_measurement_theta_max 26.729
_cell_measurement_theta_min 1.527
_cell_volume 7673(2)
_computing_cell_refinement 'X-AREA (Stoe & Cie, 2002)'
_computing_data_collection 'X-AREA (Stoe & Cie, 2002)'
_computing_data_reduction 'X-AREA (Stoe & Cie, 2002)'
_computing_molecular_graphics 'DIAMOND (Brandenburg, 2012)'
_computing_publication_material 'SHELXL-2014 (Sheldrick, 2014)'
_computing_structure_refinement 'SHELXL-2014/7 (Sheldrick, 2014)'
_computing_structure_solution 'SHELXS-2014 (Sheldrick, 2014)'
_diffrn_ambient_temperature 133(2)
_diffrn_measured_fraction_theta_full 1.000
_diffrn_measured_fraction_theta_max 0.998
_diffrn_measurement_device_type 'Stoe IPDS II'
_diffrn_measurement_method \w
_diffrn_radiation_type MoK\a
_diffrn_radiation_wavelength 0.71073
_diffrn_reflns_av_R_equivalents 0.0660
_diffrn_reflns_av_unetI/netI 0.0444
_diffrn_reflns_Laue_measured_fraction_full 1.000
_diffrn_reflns_Laue_measured_fraction_max 0.998
_diffrn_reflns_limit_h_max 27
_diffrn_reflns_limit_h_min -27
_diffrn_reflns_limit_k_max 21
_diffrn_reflns_limit_k_min -21
_diffrn_reflns_limit_l_max 25
_diffrn_reflns_limit_l_min -26
_diffrn_reflns_number 41433
_diffrn_reflns_point_group_measured_fraction_full 1.000
_diffrn_reflns_point_group_measured_fraction_max 0.998
_diffrn_reflns_theta_full 25.242
_diffrn_reflns_theta_max 26.729
_diffrn_reflns_theta_min 1.527
_diffrn_source 'fine-focus sealed tube'
_exptl_absorpt_coefficient_mu 0.432
_exptl_absorpt_correction_T_max 0.9201
_exptl_absorpt_correction_T_min 0.7266
_exptl_absorpt_correction_type numerical
_exptl_absorpt_process_details 'X-RED (Stoe & Cie, 2002)'
_exptl_crystal_colour yellow
_exptl_crystal_density_diffrn 1.225
_exptl_crystal_description block
_exptl_crystal_F_000 3004
_exptl_crystal_size_max 0.400
_exptl_crystal_size_mid 0.250
_exptl_crystal_size_min 0.230
_refine_diff_density_max 0.882
_refine_diff_density_min -0.424
_refine_diff_density_rms 0.062
_refine_ls_extinction_method none
_refine_ls_goodness_of_fit_ref 1.030
_refine_ls_hydrogen_treatment constr
_refine_ls_matrix_type full
_refine_ls_number_parameters 526
_refine_ls_number_reflns 8140
_refine_ls_number_restraints 15
_refine_ls_restrained_S_all 1.029
_refine_ls_R_factor_all 0.0747
_refine_ls_R_factor_gt 0.0542
_refine_ls_shift/su_max 0.001
_refine_ls_shift/su_mean 0.000
_refine_ls_structure_factor_coef Fsqd
_refine_ls_weighting_details 'w=1/[\s^2^(Fo^2^)+(0.0924P)^2^+0.7139P] where P=(Fo^2^+2Fc^2^)/3'
_refine_ls_weighting_scheme calc
_refine_ls_wR_factor_gt 0.1393
_refine_ls_wR_factor_ref 0.1481
_reflns_Friedel_coverage 0.000
_reflns_number_gt 6186
_reflns_number_total 8140
_reflns_threshold_expression 'I > 2\s(I)'
_cod_data_source_file ic6b02080_si_002.cif
_cod_data_source_block 1b-nkp1
_cod_original_cell_volume 7672(3)
_cod_original_sg_symbol_H-M 'C 2/c'
_cod_original_formula_sum 'C83.50 H98.50 B2 Fe2 N10.50 O2'
_cod_database_code 4349187
_shelx_shelxl_version_number 2014/7
_shelx_space_group_comment
;
The symmetry employed for this shelxl refinement is uniquely defined
by the following loop, which should always be used as a source of
symmetry information in preference to the above space-group names.
They are only intended as comments.
;
_shelx_estimated_absorpt_t_min 0.846
_shelx_estimated_absorpt_t_max 0.907

loop_
_space_group_symop_operation_xyz
'x, y, z'
'-x, y, -z+1/2'
'x+1/2, y+1/2, z'
'-x+1/2, y+1/2, -z+1/2'
'-x, -y, -z'
'x, -y, z-1/2'
'-x+1/2, -y+1/2, -z'
'x+1/2, -y+1/2, z-1/2'

loop_
_atom_site_label
_atom_site_type_symbol
_atom_site_fract_x
_atom_site_fract_y
_atom_site_fract_z
_atom_site_U_iso_or_equiv
_atom_site_adp_type
_atom_site_occupancy
_atom_site_site_symmetry_order
_atom_site_calc_flag
_atom_site_refinement_flags_posn
_atom_site_refinement_flags_adp
_atom_site_refinement_flags_occupancy
_atom_site_disorder_assembly
_atom_site_disorder_group
Fe1 Fe 0.00793(2) 0.81045(2) 0.64761(2) 0.03302(12) Uani 1 1 d . . . . .
O1 O 0.01160(8) 0.91284(10) 0.69819(9) 0.0429(4) Uani 1 1 d . . . . .
N1 N 0.00962(10) 0.72588(12) 0.72043(10) 0.0387(4) Uani 1 1 d . . . . .
N2 N -0.00371(12) 0.69649(15) 0.59374(12) 0.0545(6) Uani 1 1 d . . . . .
N3 N -0.09604(10) 0.80686(16) 0.62722(11) 0.0510(6) Uani 1 1 d . . . . .
N4 N -0.00234(10) 0.85128(16) 0.54541(10) 0.0479(6) Uani 1 1 d . . . . .
C1 C 0.0000 0.6011(3) 0.7500 0.0761(16) Uani 1 2 d S T P . .
H1 H 0.0000 0.5454 0.7500 0.091 Uiso 1 2 calc R U P . .
C2 C 0.01490(17) 0.65064(17) 0.70191(15) 0.0589(8) Uani 1 1 d . . . . .
C3 C 0.0320(2) 0.63834(18) 0.63473(16) 0.0687(9) Uani 1 1 d . . . . .
H3A H 0.0774 0.6461 0.6327 0.082 Uiso 1 1 calc R U . . .
H3B H 0.0210 0.5844 0.6203 0.082 Uiso 1 1 calc R U . . .
C4 C -0.07140(17) 0.6757(2) 0.58437(17) 0.0736(11) Uani 1 1 d . . . . .
H4A H -0.0764 0.6191 0.5929 0.088 Uiso 1 1 calc R U . . .
H4B H -0.0869 0.6855 0.5393 0.088 Uiso 1 1 calc R U . . .
C5 C -0.11065(15) 0.7225(2) 0.62769(16) 0.0678(10) Uani 1 1 d . . . . .
H5A H -0.1555 0.7149 0.6136 0.081 Uiso 1 1 calc R U . . .
H5B H -0.1032 0.7024 0.6719 0.081 Uiso 1 1 calc R U . . .
C6 C -0.11452(13) 0.8430(3) 0.56347(14) 0.0674(10) Uani 1 1 d . . . . .
H6A H -0.1526 0.8751 0.5661 0.081 Uiso 1 1 calc R U . . .
H6B H -0.1245 0.8009 0.5317 0.081 Uiso 1 1 calc R U . . .
C7 C -0.06310(13) 0.8935(2) 0.54195(14) 0.0611(9) Uani 1 1 d . . . . .
H7A H -0.0744 0.9107 0.4975 0.073 Uiso 1 1 calc R U . . .
H7B H -0.0587 0.9410 0.5691 0.073 Uiso 1 1 calc R U . . .
C8 C -0.00325(14) 0.7835(2) 0.50091(13) 0.0594(8) Uani 1 1 d . . . . .
H8A H 0.0207 0.7970 0.4644 0.071 Uiso 1 1 calc R U . . .
H8B H -0.0469 0.7726 0.4841 0.071 Uiso 1 1 calc R U . . .
C9 C 0.02451(16) 0.7104(2) 0.53327(14) 0.0593(8) Uani 1 1 d . . . . .
H9A H 0.0167 0.6646 0.5047 0.071 Uiso 1 1 calc R U . . .
H9B H 0.0703 0.7168 0.5420 0.071 Uiso 1 1 calc R U . . .
C10 C -0.12742(12) 0.8482(2) 0.67710(14) 0.0567(8) Uani 1 1 d . . . . .
H10A H -0.1727 0.8401 0.6700 0.085 Uiso 1 1 calc R U . . .
H10B H -0.1182 0.9044 0.6753 0.085 Uiso 1 1 calc R U . . .
H10C H -0.1122 0.8276 0.7191 0.085 Uiso 1 1 calc R U . . .
C11 C 0.04751(14) 0.9063(2) 0.53232(15) 0.0574(8) Uani 1 1 d . . . . .
H11A H 0.0380 0.9296 0.4900 0.086 Uiso 1 1 calc R U . . .
H11B H 0.0874 0.8782 0.5336 0.086 Uiso 1 1 calc R U . . .
H11C H 0.0504 0.9479 0.5646 0.086 Uiso 1 1 calc R U . . .
C12 C 0.0000 0.9485(2) 0.7500 0.0476(9) Uani 1 2 d S T P . .
C13 C 0.0000 1.0366(2) 0.7500 0.0453(8) Uani 1 2 d S T P . .
C14 C -0.01982(13) 1.07846(17) 0.80197(14) 0.0495(6) Uani 1 1 d . . . . .
H14 H -0.0334 1.0508 0.8374 0.059 Uiso 1 1 calc R U . . .
C15 C -0.01981(14) 1.16088(19) 0.80207(16) 0.0572(7) Uani 1 1 d . . . . .
H15 H -0.0332 1.1889 0.8374 0.069 Uiso 1 1 calc R U . . .
C16 C 0.0000 1.2012(3) 0.7500 0.0629(12) Uani 1 2 d S T P . .
H16 H 0.0000 1.2570 0.7500 0.075 Uiso 1 2 calc R U P . .
N5A N 0.1113(3) 0.8117(5) 0.6474(6) 0.0426(15) Uani 0.797(9) 1 d D . P A 3
C17A C 0.1646(2) 0.7999(5) 0.6506(4) 0.0448(14) Uani 0.797(9) 1 d D . P A 3
C18A C 0.2329(2) 0.7904(4) 0.6560(3) 0.0568(13) Uani 0.797(9) 1 d D . P A 3
H18A H 0.2511 0.8270 0.6261 0.068 Uiso 0.797(9) 1 calc R U P A 3
H18B H 0.2433 0.7363 0.6434 0.068 Uiso 0.797(9) 1 calc R U P A 3
C19A C 0.26198(19) 0.8061(5) 0.7234(2) 0.091(2) Uani 0.797(9) 1 d D . P A 3
H19A H 0.3074 0.7991 0.7249 0.137 Uiso 0.797(9) 1 calc R U P A 3
H19B H 0.2526 0.8599 0.7357 0.137 Uiso 0.797(9) 1 calc R U P A 3
H19C H 0.2447 0.7693 0.7530 0.137 Uiso 0.797(9) 1 calc R U P A 3
N5B N 0.1112(12) 0.795(2) 0.649(3) 0.0426(15) Uani 0.203(9) 1 d D . P A 4
C17B C 0.1621(10) 0.817(2) 0.659(2) 0.0448(14) Uani 0.203(9) 1 d D . P A 4
C18B C 0.2316(10) 0.8188(16) 0.6673(12) 0.0568(13) Uani 0.203(9) 1 d D . P A 4
H18C H 0.2474 0.7653 0.6778 0.068 Uiso 0.203(9) 1 calc R U P A 4
H18D H 0.2479 0.8349 0.6267 0.068 Uiso 0.203(9) 1 calc R U P A 4
C19B C 0.2551(8) 0.874(2) 0.7186(10) 0.091(2) Uani 0.203(9) 1 d D . P A 4
H19D H 0.3009 0.8731 0.7228 0.137 Uiso 0.203(9) 1 calc R U P A 4
H19E H 0.2402 0.9268 0.7079 0.137 Uiso 0.203(9) 1 calc R U P A 4
H19F H 0.2397 0.8573 0.7590 0.137 Uiso 0.203(9) 1 calc R U P A 4
B1 B 0.28976(13) 0.99142(18) 0.48130(16) 0.0446(7) Uani 1 1 d . . . . .
C20 C 0.34359(12) 1.04378(15) 0.44995(13) 0.0437(6) Uani 1 1 d . . . . .
C21 C 0.32726(13) 1.10809(17) 0.40987(15) 0.0525(7) Uani 1 1 d . . . . .
H21 H 0.2845 1.1229 0.4038 0.063 Uiso 1 1 calc R U . . .
C22 C 0.37014(15) 1.15091(18) 0.37885(16) 0.0579(8) Uani 1 1 d . . . . .
H22 H 0.3565 1.1943 0.3528 0.069 Uiso 1 1 calc R U . . .
C23 C 0.43323(14) 1.13075(18) 0.38557(16) 0.0555(7) Uani 1 1 d . . . . .
H23 H 0.4630 1.1596 0.3643 0.067 Uiso 1 1 calc R U . . .
C24 C 0.45134(13) 1.06760(16) 0.42401(15) 0.0511(7) Uani 1 1 d . . . . .
H24 H 0.4941 1.0527 0.4291 0.061 Uiso 1 1 calc R U . . .
C25 C 0.40770(12) 1.02558(15) 0.45530(13) 0.0439(6) Uani 1 1 d . . . . .
H25 H 0.4219 0.9826 0.4815 0.053 Uiso 1 1 calc R U . . .
C26 C 0.24153(13) 0.96108(16) 0.42098(15) 0.0515(7) Uani 1 1 d . . . . .
C27 C 0.26362(18) 0.9405(3) 0.3622(2) 0.0847(13) Uani 1 1 d . . . . .
H27 H 0.3072 0.9441 0.3581 0.102 Uiso 1 1 calc R U . . .
C28 C 0.2243(2) 0.9148(3) 0.3095(2) 0.0955(15) Uani 1 1 d . . . . .
H28 H 0.2409 0.9025 0.2704 0.115 Uiso 1 1 calc R U . . .
C29 C 0.1611(2) 0.9077(2) 0.3154(2) 0.0792(12) Uani 1 1 d . . . . .
H29 H 0.1339 0.8894 0.2805 0.095 Uiso 1 1 calc R U . . .
C30 C 0.13815(16) 0.9271(2) 0.3714(2) 0.0727(10) Uani 1 1 d . . . . .
H30 H 0.0946 0.9225 0.3753 0.087 Uiso 1 1 calc R U . . .
C31 C 0.17759(14) 0.95349(17) 0.42320(16) 0.0564(8) Uani 1 1 d . . . . .
H31 H 0.1599 0.9668 0.4616 0.068 Uiso 1 1 calc R U . . .
C32 C 0.32113(12) 0.91579(17) 0.52046(15) 0.0490(7) Uani 1 1 d . . . . .
C33 C 0.31131(13) 0.83735(18) 0.50311(17) 0.0540(7) Uani 1 1 d . . . . .
H33 H 0.2859 0.8253 0.4651 0.065 Uiso 1 1 calc R U . . .
C34 C 0.33837(15) 0.77518(19) 0.5410(2) 0.0663(10) Uani 1 1 d . . . . .
H34 H 0.3302 0.7224 0.5285 0.080 Uiso 1 1 calc R U . . .
C35 C 0.37633(15) 0.7907(2) 0.5955(2) 0.0734(11) Uani 1 1 d . . . . .
H35 H 0.3951 0.7489 0.6203 0.088 Uiso 1 1 calc R U . . .
C36 C 0.38694(13) 0.8672(2) 0.61388(19) 0.0705(10) Uani 1 1 d . . . . .
H36 H 0.4130 0.8785 0.6517 0.085 Uiso 1 1 calc R U . . .
C37 C 0.35985(13) 0.9274(2) 0.57759(17) 0.0616(8) Uani 1 1 d . . . . .
H37 H 0.3676 0.9797 0.5918 0.074 Uiso 1 1 calc R U . . .
C38 C 0.25170(12) 1.04229(16) 0.53203(14) 0.0477(7) Uani 1 1 d . . . . .
C39 C 0.25326(12) 1.12412(17) 0.53857(14) 0.0503(7) Uani 1 1 d . . . . .
H39 H 0.2786 1.1536 0.5126 0.060 Uiso 1 1 calc R U . . .
C40 C 0.21889(14) 1.1641(2) 0.58199(17) 0.0627(9) Uani 1 1 d . . . . .
H40 H 0.2213 1.2197 0.5847 0.075 Uiso 1 1 calc R U . . .
C41 C 0.18142(15) 1.1233(2) 0.62110(17) 0.0658(9) Uani 1 1 d . . . . .
H41 H 0.1582 1.1504 0.6506 0.079 Uiso 1 1 calc R U . . .
C42 C 0.17870(15) 1.0429(2) 0.61626(18) 0.0680(9) Uani 1 1 d . . . . .
H42 H 0.1534 1.0139 0.6427 0.082 Uiso 1 1 calc R U . . .
C43 C 0.21291(14) 1.0039(2) 0.57276(16) 0.0583(8) Uani 1 1 d . . . . .
H43 H 0.2099 0.9483 0.5704 0.070 Uiso 1 1 calc R U . . .
N6 N 0.4641(8) 0.9023(10) 0.7443(7) 0.059(4) Uani 0.170(4) 1 d . U P B -1
C44 C 0.4208(9) 0.9404(9) 0.7527(7) 0.046(4) Uani 0.170(4) 1 d . U P B -1
C45 C 0.3691(10) 0.9929(12) 0.7645(10) 0.060(4) Uani 0.170(4) 1 d . U P B -1
H45A H 0.3351 0.9609 0.7803 0.072 Uiso 0.170(4) 1 calc R U P B -1
H45B H 0.3837 1.0297 0.7990 0.072 Uiso 0.170(4) 1 calc R U P B -1
C46 C 0.3441(14) 1.0365(16) 0.7122(16) 0.068(7) Uani 0.170(4) 1 d . U P B -1
H46A H 0.3100 1.0695 0.7250 0.101 Uiso 0.170(4) 1 calc R U P B -1
H46B H 0.3768 1.0699 0.6968 0.101 Uiso 0.170(4) 1 calc R U P B -1
H46C H 0.3280 1.0009 0.6780 0.101 Uiso 0.170(4) 1 calc R U P B -1
N6B N 0.3215(19) 1.183(2) 0.754(2) 0.077(11) Uani 0.080(4) 1 d . U P B -2
C44B C 0.330(2) 1.118(3) 0.734(2) 0.074(13) Uani 0.080(4) 1 d . U P B -2
C45B C 0.338(2) 1.064(3) 0.697(2) 0.049(8) Uani 0.080(4) 1 d . U P B -2
H45C H 0.3796 1.0686 0.6799 0.059 Uiso 0.080(4) 1 calc R U P B -2
H45D H 0.3055 1.0641 0.6608 0.059 Uiso 0.080(4) 1 calc R U P B -2
C46B C 0.335(2) 0.992(3) 0.733(2) 0.060(4) Uani 0.080(4) 1 d . U P B -2
H46D H 0.3415 0.9474 0.7051 0.089 Uiso 0.080(4) 1 calc R U P B -2
H46E H 0.3678 0.9927 0.7685 0.089 Uiso 0.080(4) 1 calc R U P B -2
H46F H 0.2941 0.9882 0.7495 0.089 Uiso 0.080(4) 1 calc R U P B -2

loop_
_atom_site_aniso_label
_atom_site_aniso_U_11
_atom_site_aniso_U_22
_atom_site_aniso_U_33
_atom_site_aniso_U_23
_atom_site_aniso_U_13
_atom_site_aniso_U_12
Fe1 0.02842(17) 0.0428(2) 0.02735(17) -0.00001(14) -0.00005(12) -0.00029(14)
O1 0.0422(9) 0.0453(10) 0.0416(10) -0.0027(8) 0.0058(8) -0.0033(7)
N1 0.0446(11) 0.0400(11) 0.0325(10) 0.0003(9) 0.0081(8) 0.0023(9)
N2 0.0701(16) 0.0556(14) 0.0396(12) -0.0127(11) 0.0138(11) -0.0106(12)
N3 0.0311(10) 0.0883(18) 0.0326(11) -0.0050(12) -0.0031(8) -0.0071(11)
N4 0.0379(11) 0.0746(16) 0.0312(11) 0.0058(11) 0.0032(9) 0.0094(11)
C1 0.136(5) 0.032(2) 0.066(3) 0.000 0.044(3) 0.000
C2 0.089(2) 0.0406(15) 0.0510(17) -0.0046(13) 0.0252(16) 0.0041(14)
C3 0.112(3) 0.0422(16) 0.0566(19) -0.0073(14) 0.0321(19) 0.0029(17)
C4 0.083(2) 0.086(3) 0.0531(19) -0.0285(17) 0.0125(17) -0.0398(19)
C5 0.0506(16) 0.103(3) 0.0491(17) -0.0220(18) 0.0037(13) -0.0339(17)
C6 0.0344(13) 0.132(3) 0.0338(14) -0.0011(17) -0.0055(11) 0.0122(16)
C7 0.0457(15) 0.103(3) 0.0340(14) 0.0159(15) 0.0007(12) 0.0251(16)
C8 0.0500(16) 0.098(2) 0.0302(13) -0.0057(15) 0.0043(11) 0.0001(16)
C9 0.0692(19) 0.073(2) 0.0372(14) -0.0140(14) 0.0132(13) -0.0053(16)
C10 0.0296(12) 0.102(2) 0.0382(14) -0.0005(15) 0.0019(10) 0.0017(14)
C11 0.0523(16) 0.074(2) 0.0478(16) 0.0196(15) 0.0129(13) 0.0116(14)
C12 0.0384(18) 0.052(2) 0.051(2) 0.000 -0.0010(16) 0.000
C13 0.0390(18) 0.047(2) 0.049(2) 0.000 -0.0033(16) 0.000
C14 0.0467(14) 0.0533(16) 0.0477(15) -0.0018(13) -0.0001(12) 0.0032(12)
C15 0.0489(16) 0.0588(17) 0.0626(19) -0.0076(15) -0.0026(14) 0.0064(13)
C16 0.059(3) 0.043(2) 0.085(3) 0.000 -0.008(2) 0.000
N5A 0.0349(11) 0.056(5) 0.0374(13) 0.004(3) 0.0028(9) 0.0043(18)
C17A 0.0388(15) 0.064(5) 0.033(3) 0.001(2) 0.0060(14) 0.0044(18)
C18A 0.0336(14) 0.092(4) 0.045(3) -0.003(2) 0.0040(15) 0.010(2)
C19A 0.0359(19) 0.174(7) 0.063(3) -0.021(4) 0.0011(17) 0.008(3)
N5B 0.0349(11) 0.056(5) 0.0374(13) 0.004(3) 0.0028(9) 0.0043(18)
C17B 0.0388(15) 0.064(5) 0.033(3) 0.001(2) 0.0060(14) 0.0044(18)
C18B 0.0336(14) 0.092(4) 0.045(3) -0.003(2) 0.0040(15) 0.010(2)
C19B 0.0359(19) 0.174(7) 0.063(3) -0.021(4) 0.0011(17) 0.008(3)
B1 0.0372(14) 0.0414(15) 0.0528(18) -0.0089(13) -0.0101(13) 0.0074(12)
C20 0.0432(13) 0.0393(13) 0.0463(14) -0.0113(11) -0.0090(11) 0.0077(10)
C21 0.0441(14) 0.0490(15) 0.0617(18) -0.0069(13) -0.0096(13) 0.0131(12)
C22 0.0621(18) 0.0466(16) 0.0627(19) 0.0004(14) -0.0064(15) 0.0108(14)
C23 0.0554(16) 0.0470(16) 0.0637(19) -0.0049(14) 0.0027(14) 0.0051(13)
C24 0.0455(14) 0.0445(15) 0.0622(18) -0.0138(13) -0.0019(13) 0.0086(12)
C25 0.0439(13) 0.0365(13) 0.0494(15) -0.0108(11) -0.0057(11) 0.0106(10)
C26 0.0471(14) 0.0403(14) 0.0632(18) -0.0110(13) -0.0173(13) 0.0107(11)
C27 0.059(2) 0.108(3) 0.082(3) -0.044(2) -0.0197(18) 0.016(2)
C28 0.091(3) 0.107(3) 0.082(3) -0.047(3) -0.029(2) 0.019(2)
C29 0.086(3) 0.062(2) 0.080(3) -0.0090(18) -0.045(2) 0.0001(18)
C30 0.0551(18) 0.071(2) 0.086(3) 0.0029(19) -0.0299(18) -0.0103(16)
C31 0.0506(16) 0.0502(16) 0.065(2) 0.0015(14) -0.0159(14) -0.0052(12)
C32 0.0306(12) 0.0496(15) 0.0659(18) 0.0024(13) -0.0008(12) 0.0055(11)
C33 0.0377(13) 0.0507(15) 0.075(2) -0.0021(14) 0.0155(13) 0.0085(12)
C34 0.0540(18) 0.0481(17) 0.103(3) 0.0144(17) 0.0421(19) 0.0153(14)
C35 0.0379(15) 0.081(3) 0.104(3) 0.042(2) 0.0220(17) 0.0212(15)
C36 0.0336(14) 0.088(3) 0.089(3) 0.036(2) -0.0025(15) 0.0017(15)
C37 0.0415(15) 0.0621(19) 0.078(2) 0.0145(16) -0.0132(14) -0.0047(13)
C38 0.0352(12) 0.0522(15) 0.0525(16) -0.0106(13) -0.0146(11) 0.0087(11)
C39 0.0357(13) 0.0552(16) 0.0570(17) -0.0183(13) -0.0117(12) 0.0050(11)
C40 0.0465(16) 0.0650(19) 0.073(2) -0.0307(17) -0.0176(15) 0.0118(14)
C41 0.0463(16) 0.086(2) 0.063(2) -0.0257(18) -0.0038(15) 0.0134(16)
C42 0.0509(17) 0.088(3) 0.065(2) -0.0048(18) 0.0036(15) 0.0096(17)
C43 0.0497(16) 0.0609(18) 0.0627(19) -0.0045(15) -0.0032(14) 0.0074(14)
N6 0.070(9) 0.065(10) 0.041(8) -0.003(7) 0.000(7) -0.002(6)
C44 0.072(10) 0.037(8) 0.033(8) 0.001(6) 0.018(7) -0.013(6)
C45 0.063(10) 0.062(9) 0.056(11) -0.008(8) 0.020(8) -0.015(7)
C46 0.066(14) 0.064(16) 0.078(15) 0.015(12) 0.041(11) 0.009(11)
N6B 0.08(3) 0.073(17) 0.08(3) -0.005(18) 0.05(2) -0.024(19)
C44B 0.08(3) 0.067(11) 0.08(3) 0.002(16) 0.06(3) -0.03(2)
C45B 0.028(18) 0.066(17) 0.05(3) -0.002(11) 0.002(15) -0.032(18)
C46B 0.063(10) 0.062(9) 0.056(11) -0.008(8) 0.020(8) -0.015(7)

loop_
_atom_type_symbol
_atom_type_description
_atom_type_scat_dispersion_real
_atom_type_scat_dispersion_imag
_atom_type_scat_source
C C 0.0033 0.0016 'International Tables Vol C Tables 4.2.6.8 and 6.1.1.4'
H H 0.0000 0.0000 'International Tables Vol C Tables 4.2.6.8 and 6.1.1.4'
B B 0.0013 0.0007 'International Tables Vol C Tables 4.2.6.8 and 6.1.1.4'
N N 0.0061 0.0033 'International Tables Vol C Tables 4.2.6.8 and 6.1.1.4'
Fe Fe 0.3463 0.8444 'International Tables Vol C Tables 4.2.6.8 and 6.1.1.4'
O O 0.0106 0.0060 'International Tables Vol C Tables 4.2.6.8 and 6.1.1.4'

loop_
_geom_angle_atom_site_label_1
_geom_angle_atom_site_label_2
_geom_angle_atom_site_label_3
_geom_angle
_geom_angle_site_symmetry_1
_geom_angle_site_symmetry_3
O1 Fe1 N1 102.08(8) . .
O1 Fe1 N5A 90.0(3) . .
N1 Fe1 N5A 93.2(3) . .
O1 Fe1 N3 96.58(9) . .
N1 Fe1 N3 94.18(9) . .
N5A Fe1 N3 168.8(3) . .
O1 Fe1 N5B 96.0(13) . .
N1 Fe1 N5B 87.5(12) . .
N3 Fe1 N5B 166.7(14) . .
O1 Fe1 N2 175.61(8) . .
N1 Fe1 N2 76.64(9) . .
N5A Fe1 N2 94.2(3) . .
N3 Fe1 N2 79.39(10) . .
N5B Fe1 N2 88.1(12) . .
O1 Fe1 N4 103.25(9) . .
N1 Fe1 N4 154.40(9) . .
N5A Fe1 N4 90.5(3) . .
N3 Fe1 N4 79.31(9) . .
N5B Fe1 N4 93.5(14) . .
N2 Fe1 N4 77.83(10) . .
C12 O1 Fe1 147.2(2) . .
N1 N1 C2 107.94(15) 2_556 .
N1 N1 Fe1 133.41(9) 2_556 .
C2 N1 Fe1 116.00(18) . .
C9 N2 C3 112.2(3) . .
C9 N2 C4 113.2(3) . .
C3 N2 C4 111.4(3) . .
C9 N2 Fe1 105.05(18) . .
C3 N2 Fe1 104.83(18) . .
C4 N2 Fe1 109.52(19) . .
C5 N3 C10 110.5(2) . .
C5 N3 C6 111.6(3) . .
C10 N3 C6 109.8(2) . .
C5 N3 Fe1 103.61(19) . .
C10 N3 Fe1 111.24(16) . .
C6 N3 Fe1 109.93(17) . .
C11 N4 C8 110.3(2) . .
C11 N4 C7 109.5(3) . .
C8 N4 C7 112.6(2) . .
C11 N4 Fe1 111.45(17) . .
C8 N4 Fe1 110.83(19) . .
C7 N4 Fe1 101.95(16) . .
C2 C1 C2 104.4(4) 2_556 .
N1 C2 C1 109.9(3) . .
N1 C2 C3 116.0(3) . .
C1 C2 C3 134.1(3) . .
N2 C3 C2 107.2(3) . .
N2 C4 C5 112.5(2) . .
N3 C5 C4 112.2(3) . .
N3 C6 C7 111.2(2) . .
N4 C7 C6 111.9(3) . .
N4 C8 C9 112.0(2) . .
N2 C9 C8 110.1(3) . .
O1 C12 O1 123.9(4) . 2_556
O1 C12 C13 118.06(18) . .
O1 C12 C13 118.05(18) 2_556 .
C14 C13 C14 118.8(4) . 2_556
C14 C13 C12 120.58(19) . .
C14 C13 C12 120.58(19) 2_556 .
C13 C14 C15 120.7(3) . .
C16 C15 C14 119.5(3) . .
C15 C16 C15 120.8(4) 2_556 .
C17A N5A Fe1 168.9(7) . .
N5A C17A C18A 176.2(7) . .
C17A C18A C19A 112.1(4) . .
C17B N5B Fe1 152(4) . .
N5B C17B C18B 161(4) . .
C19B C18B C17B 111.7(17) . .
C32 B1 C20 110.8(2) . .
C32 B1 C38 107.1(2) . .
C20 B1 C38 112.4(2) . .
C32 B1 C26 110.0(2) . .
C20 B1 C26 106.1(2) . .
C38 B1 C26 110.5(2) . .
C25 C20 C21 114.2(3) . .
C25 C20 B1 124.5(2) . .
C21 C20 B1 121.1(2) . .
C22 C21 C20 123.5(3) . .
C21 C22 C23 120.3(3) . .
C24 C23 C22 118.2(3) . .
C23 C24 C25 120.8(3) . .
C24 C25 C20 123.0(3) . .
C31 C26 C27 114.8(3) . .
C31 C26 B1 124.1(3) . .
C27 C26 B1 121.1(3) . .
C28 C27 C26 123.0(4) . .
C29 C28 C27 119.0(4) . .
C30 C29 C28 119.5(3) . .
C29 C30 C31 120.9(3) . .
C26 C31 C30 122.6(4) . .
C33 C32 C37 114.9(3) . .
C33 C32 B1 125.1(3) . .
C37 C32 B1 120.0(3) . .
C32 C33 C34 121.6(3) . .
C35 C34 C33 120.6(3) . .
C34 C35 C36 119.3(3) . .
C35 C36 C37 120.1(4) . .
C36 C37 C32 123.6(3) . .
C39 C38 C43 114.4(3) . .
C39 C38 B1 125.3(3) . .
C43 C38 B1 120.3(3) . .
C40 C39 C38 122.6(3) . .
C41 C40 C39 120.7(3) . .
C42 C41 C40 118.6(3) . .
C41 C42 C43 120.2(4) . .
C42 C43 C38 123.6(3) . .
N6 C44 C45 176.2(18) . .
C46 C45 C44 115.8(19) . .
N6B C44B C45B 162(5) . .
C44B C45B C46B 107(5) . .

loop_
_geom_bond_atom_site_label_1
_geom_bond_atom_site_label_2
_geom_bond_distance
_geom_bond_site_symmetry_2
Fe1 O1 2.0417(18) .
Fe1 N1 2.101(2) .
Fe1 N5A 2.220(7) .
Fe1 N3 2.238(2) .
Fe1 N5B 2.23(3) .
Fe1 N2 2.251(2) .
Fe1 N4 2.252(2) .
O1 C12 1.291(3) .
N1 N1 1.345(4) 2_556
N1 C2 1.348(4) .
N2 C9 1.476(4) .
N2 C3 1.482(5) .
N2 C4 1.493(4) .
N3 C5 1.472(5) .
N3 C10 1.476(4) .
N3 C6 1.496(4) .
N4 C11 1.468(4) .
N4 C8 1.486(4) .
N4 C7 1.487(3) .
C1 C2 1.377(4) 2_556
C1 C2 1.377(4) .
C2 C3 1.506(4) .
C4 C5 1.521(5) .
C6 C7 1.503(5) .
C8 C9 1.516(5) .
C12 O1 1.291(3) 2_556
C12 C13 1.502(6) .
C13 C14 1.403(4) .
C13 C14 1.403(4) 2_556
C14 C15 1.405(4) .
C15 C16 1.392(4) .
C16 C15 1.392(4) 2_556
N5A C17A 1.160(6) .
C17A C18A 1.471(5) .
C18A C19A 1.521(7) .
N5B C17B 1.162(17) .
C17B C18B 1.489(15) .
C18B C19B 1.481(17) .
B1 C32 1.642(4) .
B1 C20 1.645(4) .
B1 C38 1.648(4) .
B1 C26 1.648(4) .
C20 C25 1.407(4) .
C20 C21 1.408(4) .
C21 C22 1.384(5) .
C22 C23 1.393(4) .
C23 C24 1.381(4) .
C24 C25 1.391(4) .
C26 C31 1.385(4) .
C26 C27 1.407(5) .
C27 C28 1.402(5) .
C28 C29 1.379(6) .
C29 C30 1.358(6) .
C30 C31 1.394(4) .
C32 C33 1.397(4) .
C32 C37 1.413(4) .
C33 C34 1.419(5) .
C34 C35 1.373(6) .
C35 C36 1.373(6) .
C36 C37 1.378(4) .
C38 C39 1.402(4) .
C38 C43 1.409(5) .
C39 C40 1.401(4) .
C40 C41 1.388(5) .
C41 C42 1.375(5) .
C42 C43 1.393(5) .
N6 C44 1.16(2) .
C44 C45 1.47(3) .
C45 C46 1.40(4) .
N6B C44B 1.21(6) .
C44B C45B 1.23(7) .
C45B C46B 1.44(6) .
